data_9011859
loop_
_publ_author_name
'Golovastikov, N. I.'

_publ_section_title
;
 Crystal structure of the alkali titanosilicate labuntsovite
 Sample: half-cell
;
_journal_name_full 'Soviet Physics Crystallography'
_journal_page_first 596
_journal_page_last 599
_journal_volume 18
_journal_year 1974
_chemical_formula_sum 'H17 K2.305 Na1.37 O32.425 Si8 Ti4.61'
_chemical_name_mineral Labuntsovite-Mn
_space_group_IT_number 12
_symmetry_space_group_name_Hall '-B 2'
_symmetry_space_group_name_H-M 'B 1 1 2/m'
_cell_angle_alpha 90
_cell_angle_beta 90
_cell_angle_gamma 117.
_cell_formula_units_Z 2
_cell_length_a 14.18
_cell_length_b 7.74
_cell_length_c 13.70
_cell_volume 1339.734
_database_code_amcsd 0015563
_exptl_crystal_density_diffrn 2.734
_cod_original_formula_sum 'Na1.37 K2.305 O32.425 Ti4.61 Si8 H17'
_cod_database_code 9011859

loop_
_space_group_symop_operation_xyz
x,y,z
1/2+x,y,1/2+z
-x,-y,z
1/2-x,-y,1/2+z
x,y,-z
1/2+x,y,1/2-z
-x,-y,-z
1/2-x,-y,1/2-z

loop_
_atom_site_label
_atom_site_fract_x
_atom_site_fract_y
_atom_site_fract_z
_atom_site_occupancy
_atom_site_U_iso_or_equiv
_atom_site_type_symbol
_atom_site_attached_hydrogens
Na 0.08890 0.49070 0.23550 0.34250 0.02639 Na 0
K1 0.08920 0.84640 0.00000 0.50000 0.02168 K 0
O-HK1 0.08920 0.84640 0.00000 0.50000 0.02168 O 0
K2 0.08070 0.80250 0.50000 0.65250 0.02948 K 0
Ti1 0.00000 0.00000 0.00000 0.75000 0.01184 Ti 0
Ti2 0.00000 0.00000 0.22910 0.95000 0.01349 Ti 0
Ti3 0.25000 0.00000 0.25000 0.98000 0.01298 Ti 0
Si1 0.18060 0.25060 0.38890 1.00000 0.01126 Si 0
Si2 0.20770 0.30280 0.11050 1.00000 0.00997 Si 0
O1 0.09790 0.88790 0.22620 1.00000 0.02006 O 0
O2 0.08150 0.17180 0.11880 1.00000 0.01107 O 0
O3 0.08190 0.19570 0.32120 1.00000 0.01493 O 0
O4 0.23650 0.11270 0.37390 1.00000 0.02285 O 0
O5 0.23310 0.52460 0.12870 1.00000 0.01920 O 0
O6 0.22710 0.76300 0.31820 1.00000 0.01263 O 0
O7 0.24560 0.28360 0.00000 1.00000 0.01393 O 0
O8 0.13730 0.22870 0.50000 1.00000 0.01455 O 0
Wat1 0.01820 0.50920 0.11610 0.41750 0.03100 O 2
Wat2 0.02310 0.50610 0.34440 0.43880 0.03257 O 2

loop_
_cod_changelog_entry_id
_cod_changelog_entry_author
_cod_changelog_entry_date
_cod_changelog_entry_text
1
;cod-tools version 3.8.0
Id: cif_guess_AMCSD_atom_types 9581 2023-05-17 12:35:41Z saulius
;
2023-05-21T08:54:13+03:00
;Derived atom types and hydrogen counts
from atom names that follow the AMCSD naming convention
(Wat == water, O-H == hydroxyl).
;

loop_
_cod_related_entry_id
_cod_related_entry_database
_cod_related_entry_code
1 AMCSD 0015563
